data_7063488
loop_
_publ_author_name
'Rout, Sambit S. S.'
'Panigrahi, Gopabandhu'
'Yadav, Sweta'
'Ramanujachary, K. V.'
'Prakash, Jai'

_publ_section_title
;
 Ba4FeCuS6: a new mixed metal sulfide with a pseudo-zero-dimensional
 structure containing rare CuS3 units
;
_journal_issue 42
_journal_name_full 'New Journal of Chemistry'
_journal_page_first 18177
_journal_page_last 18186
_journal_paper_doi 10.1039/D4NJ03944K
_journal_volume 48
_journal_year 2024
_chemical_formula_sum 'Ba4 Cu Fe S6'
_chemical_formula_weight 861.11
_space_group_crystal_system monoclinic
_space_group_IT_number 14
_space_group_name_Hall '-P 2yn'
_space_group_name_H-M_alt 'P 1 21/n 1'
_audit_creation_method SHELXL-2019/1
_audit_update_record
;
2024-07-19 deposited with the CCDC.	2024-10-04 downloaded from the CCDC.
;
_cell_angle_alpha 90
_cell_angle_beta 108.676(2)
_cell_angle_gamma 90
_cell_formula_units_Z 4
_cell_length_a 8.6875(5)
_cell_length_b 11.9709(6)
_cell_length_c 13.0563(8)
_cell_measurement_reflns_used 39942
_cell_measurement_temperature 298(2)
_cell_measurement_theta_max 28.5
_cell_measurement_theta_min 2.4
_cell_volume 1286.32(13)
_computing_cell_refinement 'Bruker SAINT'
_computing_data_collection 'Bruker APEX2'
_computing_data_reduction 'Bruker SAINT'
_computing_molecular_graphics 'Bruker SHELXTL'
_computing_publication_material 'Bruker SHELXTL'
_computing_structure_refinement 'SHELXL-2019/1 (Sheldrick, 2019)'
_computing_structure_solution 'SHELXS-97 (Sheldrick 2008)'
_diffrn_ambient_temperature 298(2)
_diffrn_measured_fraction_theta_full 1.000
_diffrn_measured_fraction_theta_max 1.000
_diffrn_measurement_device_type 'Bruker APEX-II CCD'
_diffrn_measurement_method '\f and \w scans'
_diffrn_radiation_type MoK\a
_diffrn_radiation_wavelength 0.71073
_diffrn_reflns_av_R_equivalents 0.0854
_diffrn_reflns_av_unetI/netI 0.0378
_diffrn_reflns_Laue_measured_fraction_full 1.000
_diffrn_reflns_Laue_measured_fraction_max 1.000
_diffrn_reflns_limit_h_max 11
_diffrn_reflns_limit_h_min -11
_diffrn_reflns_limit_k_max 15
_diffrn_reflns_limit_k_min -16
_diffrn_reflns_limit_l_max 17
_diffrn_reflns_limit_l_min -17
_diffrn_reflns_number 39942
_diffrn_reflns_point_group_measured_fraction_full 1.000
_diffrn_reflns_point_group_measured_fraction_max 1.000
_diffrn_reflns_theta_full 25.242
_diffrn_reflns_theta_max 28.500
_diffrn_reflns_theta_min 2.368
_diffrn_source 'micro-focus sealed X-ray tube'
_exptl_absorpt_coefficient_mu 15.692
_exptl_absorpt_correction_T_max 0.4326
_exptl_absorpt_correction_T_min 0.2983
_exptl_absorpt_correction_type multi-scan
_exptl_absorpt_process_details multi-scan
_exptl_crystal_colour black
_exptl_crystal_density_diffrn 4.447
_exptl_crystal_description irregular
_exptl_crystal_F_000 1500
_exptl_crystal_size_max 0.07
_exptl_crystal_size_mid 0.06
_exptl_crystal_size_min 0.04
_refine_diff_density_max 2.904
_refine_diff_density_min -2.702
_refine_diff_density_rms 0.373
_refine_ls_extinction_coef 0.00024(5)
_refine_ls_extinction_expression Fc^*^=kFc[1+0.001xFc^2^\l^3^/sin(2\q)]^-1/4^
_refine_ls_extinction_method 'SHELXL-2019/1 (Sheldrick 2019)'
_refine_ls_goodness_of_fit_ref 1.158
_refine_ls_hydrogen_treatment undef
_refine_ls_matrix_type full
_refine_ls_number_parameters 114
_refine_ls_number_reflns 3260
_refine_ls_number_restraints 0
_refine_ls_restrained_S_all 1.158
_refine_ls_R_factor_all 0.0617
_refine_ls_R_factor_gt 0.0457
_refine_ls_shift/su_max 0.000
_refine_ls_shift/su_mean 0.000
_refine_ls_structure_factor_coef Fsqd
_refine_ls_weighting_details 'w=1/[\s^2^(Fo^2^)+66.8327P] where P=(Fo^2^+2Fc^2^)/3'
_refine_ls_weighting_scheme calc
_refine_ls_wR_factor_gt 0.0995
_refine_ls_wR_factor_ref 0.1029
_reflns_Friedel_coverage 0.000
_reflns_number_gt 2598
_reflns_number_total 3260
_reflns_threshold_expression 'I > 2\s(I)'
_cod_data_source_file d4nj03944k2.cif
_cod_data_source_block Ba4FeCuS6_mono
_cod_depositor_comments 'Adding full bibliography for 7063488.cif.'
_cod_original_sg_symbol_H-M 'P 21/n'
_cod_database_code 7063488
_shelx_shelxl_version_number 2019/1
_shelx_space_group_comment
;
The symmetry employed for this shelxl refinement is uniquely defined
by the following loop, which should always be used as a source of
symmetry information in preference to the above space-group names.
They are only intended as comments.
;
_exptl_absorpt_special_details SADABS-2016/2

loop_
_space_group_symop_operation_xyz
'x, y, z'
'-x+1/2, y+1/2, -z+1/2'
'-x, -y, -z'
'x-1/2, -y-1/2, z-1/2'

loop_
_atom_site_label
_atom_site_type_symbol
_atom_site_fract_x
_atom_site_fract_y
_atom_site_fract_z
_atom_site_U_iso_or_equiv
_atom_site_adp_type
_atom_site_occupancy
_atom_site_site_symmetry_order
_atom_site_calc_flag
_atom_site_refinement_flags_posn
_atom_site_refinement_flags_adp
_atom_site_refinement_flags_occupancy
_atom_site_disorder_assembly
_atom_site_disorder_group
Ba1 Ba 0.46806(9) 0.98756(6) 0.67469(5) 0.01296(17) Uani 1 1 d . . . . .
Ba2 Ba 0.53902(9) 0.49146(6) 0.82450(5) 0.01283(16) Uani 1 1 d . . . . .
Ba3 Ba 0.36690(9) 0.32626(6) 0.46884(6) 0.01625(18) Uani 1 1 d . . . . .
Ba4 Ba 0.13594(9) 0.67706(6) 0.50446(6) 0.01555(17) Uani 1 1 d . . . . .
Fe1 Fe 0.2340(2) 0.25360(14) 0.69923(13) 0.0120(3) Uani 1 1 d . . . . .
Cu1 Cu 0.6604(3) 0.26032(16) 0.68483(14) 0.0244(5) Uani 0.905(5) 1 d . . P . .
Cu2 Cu 0.765(3) 0.2601(15) 0.6907(14) 0.0244(5) Uani 0.095(5) 1 d . . P . .
S1 S 0.1606(4) 0.1360(2) 0.5551(2) 0.0139(6) Uani 1 1 d . . . . .
S2 S 0.2983(4) 0.9335(2) 0.8630(2) 0.0148(6) Uani 1 1 d . . . . .
S3 S 0.3093(4) 0.5571(3) 0.3577(2) 0.0141(6) Uani 1 1 d . . . . .
S4 S 0.3472(4) 0.8680(3) 0.4457(2) 0.0144(6) Uani 1 1 d . . . . .
S5 S 0.5024(4) 0.2233(2) 0.7955(2) 0.0141(6) Uani 1 1 d . . . . .
S6 S 0.4484(4) 0.7254(3) 0.7105(3) 0.0187(6) Uani 1 1 d . . . . .

loop_
_atom_site_aniso_label
_atom_site_aniso_U_11
_atom_site_aniso_U_22
_atom_site_aniso_U_33
_atom_site_aniso_U_23
_atom_site_aniso_U_13
_atom_site_aniso_U_12
Ba1 0.0175(3) 0.0076(3) 0.0133(3) 0.0002(2) 0.0043(3) -0.0003(3)
Ba2 0.0178(3) 0.0076(3) 0.0128(3) -0.0003(2) 0.0045(3) 0.0000(3)
Ba3 0.0203(4) 0.0103(4) 0.0191(3) 0.0008(3) 0.0076(3) -0.0003(3)
Ba4 0.0175(4) 0.0115(4) 0.0173(3) -0.0022(3) 0.0050(3) -0.0007(3)
Fe1 0.0167(8) 0.0059(8) 0.0117(7) -0.0006(6) 0.0020(6) 0.0005(6)
Cu1 0.0440(15) 0.0123(9) 0.0186(8) -0.0015(7) 0.0126(9) -0.0035(9)
Cu2 0.0440(15) 0.0123(9) 0.0186(8) -0.0015(7) 0.0126(9) -0.0035(9)
S1 0.0205(15) 0.0099(13) 0.0104(12) -0.0028(10) 0.0038(11) -0.0009(11)
S2 0.0198(15) 0.0087(13) 0.0157(13) -0.0004(11) 0.0054(11) -0.0003(11)
S3 0.0188(14) 0.0101(13) 0.0126(12) 0.0007(10) 0.0039(11) 0.0012(11)
S4 0.0195(15) 0.0098(13) 0.0134(13) -0.0001(10) 0.0045(11) 0.0007(11)
S5 0.0204(14) 0.0068(13) 0.0133(13) -0.0004(10) 0.0028(11) 0.0000(11)
S6 0.0294(17) 0.0097(14) 0.0180(14) 0.0019(11) 0.0093(13) 0.0025(13)

loop_
_atom_type_symbol
_atom_type_description
_atom_type_scat_dispersion_real
_atom_type_scat_dispersion_imag
_atom_type_scat_source
Ba Ba -0.3244 2.2819 'International Tables Vol C Tables 4.2.6.8 and 6.1.1.4'
Cu Cu 0.3201 1.2651 'International Tables Vol C Tables 4.2.6.8 and 6.1.1.4'
Fe Fe 0.3463 0.8444 'International Tables Vol C Tables 4.2.6.8 and 6.1.1.4'
S S 0.1246 0.1234 'International Tables Vol C Tables 4.2.6.8 and 6.1.1.4'

loop_
_geom_angle_atom_site_label_1
_geom_angle_atom_site_label_2
_geom_angle_atom_site_label_3
_geom_angle
_geom_angle_site_symmetry_1
_geom_angle_site_symmetry_3
_geom_angle_publ_flag
S4 Ba1 S1 85.92(8) 3_676 1_565 ?
S4 Ba1 S4 80.98(9) 3_676 . ?
S1 Ba1 S4 79.43(8) 1_565 . ?
S4 Ba1 S6 133.11(8) 3_676 . ?
S1 Ba1 S6 123.23(9) 1_565 . ?
S4 Ba1 S6 71.15(8) . . ?
S4 Ba1 S5 77.10(8) 3_676 1_565 ?
S1 Ba1 S5 71.30(8) 1_565 1_565 ?
S4 Ba1 S5 144.32(8) . 1_565 ?
S6 Ba1 S5 142.88(8) . 1_565 ?
S4 Ba1 S3 88.04(8) 3_676 4_676 ?
S1 Ba1 S3 153.35(8) 1_565 4_676 ?
S4 Ba1 S3 125.13(8) . 4_676 ?
S6 Ba1 S3 78.82(8) . 4_676 ?
S5 Ba1 S3 82.05(8) 1_565 4_676 ?
S4 Ba1 S2 155.46(8) 3_676 . ?
S1 Ba1 S2 88.29(8) 1_565 . ?
S4 Ba1 S2 121.30(8) . . ?
S6 Ba1 S2 68.94(8) . . ?
S5 Ba1 S2 78.46(8) 1_565 . ?
S3 Ba1 S2 86.52(8) 4_676 . ?
S4 Ba1 Cu2 107.9(4) 3_676 2_656 ?
S1 Ba1 Cu2 164.2(4) 1_565 2_656 ?
S4 Ba1 Cu2 94.9(3) . 2_656 ?
S6 Ba1 Cu2 41.3(4) . 2_656 ?
S5 Ba1 Cu2 118.5(3) 1_565 2_656 ?
S3 Ba1 Cu2 38.8(3) 4_676 2_656 ?
S2 Ba1 Cu2 82.1(3) . 2_656 ?
S4 Ba1 Cu1 38.37(6) 3_676 1_565 ?
S1 Ba1 Cu1 79.64(7) 1_565 1_565 ?
S4 Ba1 Cu1 116.55(6) . 1_565 ?
S6 Ba1 Cu1 157.10(8) . 1_565 ?
S5 Ba1 Cu1 39.10(6) 1_565 1_565 ?
S3 Ba1 Cu1 79.55(7) 4_676 1_565 ?
S2 Ba1 Cu1 117.10(6) . 1_565 ?
Cu2 Ba1 Cu1 115.9(4) 2_656 1_565 ?
S4 Ba1 Fe1 87.35(6) 3_676 1_565 ?
S1 Ba1 Fe1 36.18(6) 1_565 1_565 ?
S4 Ba1 Fe1 115.31(6) . 1_565 ?
S6 Ba1 Fe1 138.48(7) . 1_565 ?
S5 Ba1 Fe1 36.59(6) 1_565 1_565 ?
S3 Ba1 Fe1 117.65(6) 4_676 1_565 ?
S2 Ba1 Fe1 74.16(6) . 1_565 ?
Cu2 Ba1 Fe1 148.3(3) 2_656 1_565 ?
Cu1 Ba1 Fe1 60.30(5) 1_565 1_565 ?
S4 Ba1 Ba2 46.89(6) 3_676 2_656 ?
S1 Ba1 Ba2 132.79(6) 1_565 2_656 ?
S4 Ba1 Ba2 92.08(6) . 2_656 ?
S6 Ba1 Ba2 96.38(6) . 2_656 ?
S5 Ba1 Ba2 93.08(6) 1_565 2_656 ?
S3 Ba1 Ba2 46.62(5) 4_676 2_656 ?
S2 Ba1 Ba2 133.13(6) . 2_656 ?
Cu2 Ba1 Ba2 61.6(4) 2_656 2_656 ?
Cu1 Ba1 Ba2 62.87(4) 1_565 2_656 ?
Fe1 Ba1 Ba2 123.09(3) 1_565 2_656 ?
S4 Ba1 Ba2 132.35(6) 3_676 2_556 ?
S1 Ba1 Ba2 46.43(6) 1_565 2_556 ?
S4 Ba1 Ba2 88.72(6) . 2_556 ?
S6 Ba1 Ba2 84.80(6) . 2_556 ?
S5 Ba1 Ba2 85.70(6) 1_565 2_556 ?
S3 Ba1 Ba2 133.41(6) 4_676 2_556 ?
S2 Ba1 Ba2 46.94(5) . 2_556 ?
Cu2 Ba1 Ba2 119.3(4) 2_656 2_556 ?
Cu1 Ba1 Ba2 115.88(4) 1_565 2_556 ?
Fe1 Ba1 Ba2 55.66(3) 1_565 2_556 ?
Ba2 Ba1 Ba2 178.74(3) 2_656 2_556 ?
S3 Ba2 S4 89.09(8) 3_666 4_676 ?
S3 Ba2 S6 84.75(8) 3_666 . ?
S4 Ba2 S6 78.75(9) 4_676 . ?
S3 Ba2 S1 154.64(8) 3_666 2_556 ?
S4 Ba2 S1 88.34(8) 4_676 2_556 ?
S6 Ba2 S1 70.01(8) . 2_556 ?
S3 Ba2 S2 83.37(8) 3_666 2_546 ?
S4 Ba2 S2 156.79(8) 4_676 2_546 ?
S6 Ba2 S2 78.72(8) . 2_546 ?
S1 Ba2 S2 89.19(8) 2_556 2_546 ?
S3 Ba2 S1 121.96(8) 3_666 4_666 ?
S4 Ba2 S1 79.13(8) 4_676 4_666 ?
S6 Ba2 S1 144.72(8) . 4_666 ?
S1 Ba2 S1 82.22(8) 2_556 4_666 ?
S2 Ba2 S1 123.33(8) 2_546 4_666 ?
S3 Ba2 S5 77.02(8) 3_666 . ?
S4 Ba2 S5 128.96(8) 4_676 . ?
S6 Ba2 S5 145.69(8) . . ?
S1 Ba2 S5 123.11(8) 2_556 . ?
S2 Ba2 S5 70.57(8) 2_546 . ?
S1 Ba2 S5 68.39(7) 4_666 . ?
S3 Ba2 Cu1 38.55(6) 3_666 . ?
S4 Ba2 Cu1 108.85(7) 4_676 . ?
S6 Ba2 Cu1 120.42(7) . . ?
S1 Ba2 Cu1 160.91(7) 2_556 . ?
S2 Ba2 Cu1 78.23(7) 2_546 . ?
S1 Ba2 Cu1 92.68(6) 4_666 . ?
S5 Ba2 Cu1 39.00(6) . . ?
S3 Ba2 Cu2 78.8(3) 3_666 2_656 ?
S4 Ba2 Cu2 38.8(3) 4_676 2_656 ?
S6 Ba2 Cu2 41.1(4) . 2_656 ?
S1 Ba2 Cu2 83.5(3) 2_556 2_656 ?
S2 Ba2 Cu2 118.1(3) 2_546 2_656 ?
S1 Ba2 Cu2 116.4(3) 4_666 2_656 ?
S5 Ba2 Cu2 153.1(4) . 2_656 ?
Cu1 Ba2 Cu2 115.0(3) . 2_656 ?
S3 Ba2 Fe1 86.56(6) 3_666 . ?
S4 Ba2 Fe1 165.23(7) 4_676 . ?
S6 Ba2 Fe1 114.82(7) . . ?
S1 Ba2 Fe1 101.54(6) 2_556 . ?
S2 Ba2 Fe1 36.11(6) 2_546 . ?
S1 Ba2 Fe1 91.23(6) 4_666 . ?
S5 Ba2 Fe1 36.27(6) . . ?
Cu1 Ba2 Fe1 60.02(5) . . ?
Cu2 Ba2 Fe1 152.4(3) 2_656 . ?
S3 Ba2 Fe1 119.06(6) 3_666 2_556 ?
S4 Ba2 Fe1 90.43(6) 4_676 2_556 ?
S6 Ba2 Fe1 35.96(6) . 2_556 ?
S1 Ba2 Fe1 35.77(6) 2_556 2_556 ?
S2 Ba2 Fe1 74.40(6) 2_546 2_556 ?
S1 Ba2 Fe1 117.65(6) 4_666 2_556 ?
S5 Ba2 Fe1 139.22(6) . 2_556 ?
Cu1 Ba2 Fe1 147.03(4) . 2_556 ?
Cu2 Ba2 Fe1 64.6(4) 2_656 2_556 ?
Fe1 Ba2 Fe1 104.017(18) . 2_556 ?
S3 Ba2 Ba1 48.19(6) 3_666 2_646 ?
S4 Ba2 Ba1 46.46(6) 4_676 2_646 ?
S6 Ba2 Ba1 96.29(7) . 2_646 ?
S1 Ba2 Ba1 134.80(6) 2_556 2_646 ?
S2 Ba2 Ba1 131.51(6) 2_546 2_646 ?
S1 Ba2 Ba1 87.95(6) 4_666 2_646 ?
S5 Ba2 Ba1 92.88(6) . 2_646 ?
Cu1 Ba2 Ba1 62.87(4) . 2_646 ?
Cu2 Ba2 Ba1 61.9(4) 2_656 2_646 ?
Fe1 Ba2 Ba1 122.77(3) . 2_646 ?
Fe1 Ba2 Ba1 126.43(3) 2_556 2_646 ?
S3 Ba3 Cu1 126.29(7) . . ?
S3 Ba3 S2 85.62(8) . 2_546 ?
Cu1 Ba3 S2 84.43(7) . 2_546 ?
S3 Ba3 S6 82.89(8) . 3_666 ?
Cu1 Ba3 S6 98.42(7) . 3_666 ?
S2 Ba3 S6 167.50(8) 2_546 3_666 ?
S3 Ba3 S3 85.31(8) . 3_666 ?
Cu1 Ba3 S3 40.99(6) . 3_666 ?
S2 Ba3 S3 80.40(8) 2_546 3_666 ?
S6 Ba3 S3 93.72(8) 3_666 3_666 ?
S3 Ba3 S5 82.13(8) . 4_565 ?
Cu1 Ba3 S5 150.26(7) . 4_565 ?
S2 Ba3 S5 90.01(8) 2_546 4_565 ?
S6 Ba3 S5 93.29(8) 3_666 4_565 ?
S3 Ba3 S5 164.74(8) 3_666 4_565 ?
S3 Ba3 S1 138.75(8) . . ?
Cu1 Ba3 S1 84.10(7) . . ?
S2 Ba3 S1 68.74(7) 2_546 . ?
S6 Ba3 S1 123.57(8) 3_666 . ?
S3 Ba3 S1 119.51(7) 3_666 . ?
S5 Ba3 S1 66.73(7) 4_565 . ?
S3 Ba3 S4 140.84(8) . 3_666 ?
Cu1 Ba3 S4 40.64(6) . 3_666 ?
S2 Ba3 S4 119.63(7) 2_546 3_666 ?
S6 Ba3 S4 68.00(8) 3_666 3_666 ?
S3 Ba3 S4 71.62(8) 3_666 3_666 ?
S5 Ba3 S4 123.62(8) 4_565 3_666 ?
S1 Ba3 S4 80.36(8) . 3_666 ?
S3 Ba3 Cu2 80.4(3) . 4_565 ?
Cu1 Ba3 Cu2 132.8(4) . 4_565 ?
S2 Ba3 Cu2 140.8(4) 2_546 4_565 ?
S6 Ba3 Cu2 41.3(4) 3_666 4_565 ?
S3 Ba3 Cu2 133.9(4) 3_666 4_565 ?
S5 Ba3 Cu2 52.1(4) 4_565 4_565 ?
S1 Ba3 Cu2 99.2(4) . 4_565 ?
S4 Ba3 Cu2 93.1(4) 3_666 4_565 ?
S3 Ba3 Fe1 123.61(6) . . ?
Cu1 Ba3 Fe1 66.00(5) . . ?
S2 Ba3 Fe1 38.12(6) 2_546 . ?
S6 Ba3 Fe1 153.46(6) 3_666 . ?
S3 Ba3 Fe1 87.73(6) 3_666 . ?
S5 Ba3 Fe1 92.02(6) 4_565 . ?
S1 Ba3 Fe1 37.66(5) . . ?
S4 Ba3 Fe1 87.50(6) 3_666 . ?
Cu2 Ba3 Fe1 136.1(4) 4_565 . ?
S3 Ba3 Cu1 80.02(6) . 4_565 ?
Cu1 Ba3 Cu1 142.76(5) . 4_565 ?
S2 Ba3 Cu1 127.51(7) 2_546 4_565 ?
S6 Ba3 Cu1 55.04(7) 3_666 4_565 ?
S3 Ba3 Cu1 146.70(7) 3_666 4_565 ?
S5 Ba3 Cu1 38.26(6) 4_565 4_565 ?
S1 Ba3 Cu1 90.38(6) . 4_565 ?
S4 Ba3 Cu1 102.12(6) 3_666 4_565 ?
Cu2 Ba3 Cu1 13.8(4) 4_565 4_565 ?
Fe1 Ba3 Cu1 125.21(5) . 4_565 ?
S3 Ba3 Cu2 120.9(3) . . ?
Cu1 Ba3 Cu2 10.9(3) . . ?
S2 Ba3 Cu2 93.3(3) 2_546 . ?
S6 Ba3 Cu2 88.4(3) 3_666 . ?
S3 Ba3 Cu2 37.0(3) 3_666 . ?
S5 Ba3 Cu2 156.9(3) 4_565 . ?
S1 Ba3 Cu2 93.2(3) . . ?
S4 Ba3 Cu2 37.0(3) 3_666 . ?
Cu2 Ba3 Cu2 125.2(6) 4_565 . ?
Fe1 Ba3 Cu2 76.9(3) . . ?
Cu1 Ba3 Cu2 137.0(3) 4_565 . ?
Cu2 Ba4 S3 43.9(4) 3_666 . ?
Cu2 Ba4 S4 43.7(4) 3_666 . ?
S3 Ba4 S4 75.78(8) . . ?
Cu2 Ba4 S6 105.6(5) 3_666 . ?
S3 Ba4 S6 98.76(8) . . ?
S4 Ba4 S6 70.92(8) . . ?
Cu2 Ba4 S2 94.1(4) 3_666 4_575 ?
S3 Ba4 S2 89.36(8) . 4_575 ?
S4 Ba4 S2 130.58(8) . 4_575 ?
S6 Ba4 S2 158.47(8) . 4_575 ?
Cu2 Ba4 S5 155.4(4) 3_666 2_556 ?
S3 Ba4 S5 160.21(8) . 2_556 ?
S4 Ba4 S5 117.53(8) . 2_556 ?
S6 Ba4 S5 74.12(8) . 2_556 ?
S2 Ba4 S5 91.58(8) 4_575 2_556 ?
Cu2 Ba4 S1 92.5(4) 3_666 3_566 ?
S3 Ba4 S1 130.93(7) . 3_566 ?
S4 Ba4 S1 85.61(8) . 3_566 ?
S6 Ba4 S1 117.48(8) . 3_566 ?
S2 Ba4 S1 69.17(8) 4_575 3_566 ?
S5 Ba4 S1 67.28(7) 2_556 3_566 ?
Cu2 Ba4 S2 127.1(4) 3_666 2_546 ?
S3 Ba4 S2 83.18(8) . 2_546 ?
S4 Ba4 S2 137.41(8) . 2_546 ?
S6 Ba4 S2 76.38(8) . 2_546 ?
S2 Ba4 S2 84.92(8) 4_575 2_546 ?
S5 Ba4 S2 77.22(7) 2_556 2_546 ?
S1 Ba4 S2 134.55(8) 3_566 2_546 ?
Cu2 Ba4 Cu1 12.6(5) 3_666 3_666 ?
S3 Ba4 Cu1 39.45(6) . 3_666 ?
S4 Ba4 Cu1 39.13(6) . 3_666 ?
S6 Ba4 Cu1 93.99(7) . 3_666 ?
S2 Ba4 Cu1 104.71(7) 4_575 3_666 ?
S5 Ba4 Cu1 156.59(7) 2_556 3_666 ?
S1 Ba4 Cu1 102.57(6) 3_566 3_666 ?
S2 Ba4 Cu1 120.24(6) 2_546 3_666 ?
Cu2 Ba4 Fe1 75.3(5) 3_666 3_566 ?
S3 Ba4 Fe1 98.38(6) . 3_566 ?
S4 Ba4 Fe1 96.05(6) . 3_566 ?
S6 Ba4 Fe1 155.06(7) . 3_566 ?
S2 Ba4 Fe1 39.13(6) 4_575 3_566 ?
S5 Ba4 Fe1 94.76(6) 2_556 3_566 ?
S1 Ba4 Fe1 38.46(6) 3_566 3_566 ?
S2 Ba4 Fe1 123.69(6) 2_546 3_566 ?
Cu1 Ba4 Fe1 87.85(5) 3_666 3_566 ?
Cu2 Ba4 Fe1 136.6(4) 3_666 2_556 ?
S3 Ba4 Fe1 133.74(6) . 2_556 ?
S4 Ba4 Fe1 93.80(6) . 2_556 ?
S6 Ba4 Fe1 37.00(6) . 2_556 ?
S2 Ba4 Fe1 127.42(6) 4_575 2_556 ?
S5 Ba4 Fe1 37.16(6) 2_556 2_556 ?
S1 Ba4 Fe1 91.81(6) 3_566 2_556 ?
S2 Ba4 Fe1 74.71(6) 2_546 2_556 ?
Cu1 Ba4 Fe1 127.54(5) 3_666 2_556 ?
Fe1 Ba4 Fe1 127.73(5) 3_566 2_556 ?
Cu2 Ba4 Ba3 60.9(5) 3_666 3_666 ?
S3 Ba4 Ba3 50.78(6) . 3_666 ?
S4 Ba4 Ba3 51.05(6) . 3_666 ?
S6 Ba4 Ba3 50.43(6) . 3_666 ?
S2 Ba4 Ba3 140.03(6) 4_575 3_666 ?
S5 Ba4 Ba3 124.52(6) 2_556 3_666 ?
S1 Ba4 Ba3 136.42(6) 3_566 3_666 ?
S2 Ba4 Ba3 87.04(6) 2_546 3_666 ?
Cu1 Ba4 Ba3 48.28(4) 3_666 3_666 ?
Fe1 Ba4 Ba3 136.11(3) 3_566 3_666 ?
Fe1 Ba4 Ba3 87.43(3) 2_556 3_666 ?
S1 Fe1 S6 106.19(13) . 2_546 ?
S1 Fe1 S2 108.59(12) . 2_546 ?
S6 Fe1 S2 107.25(13) 2_546 2_546 ?
S1 Fe1 S5 108.78(12) . . ?
S6 Fe1 S5 116.45(13) 2_546 . ?
S2 Fe1 S5 109.32(13) 2_546 . ?
S1 Fe1 Ba4 65.03(9) . 3_566 ?
S6 Fe1 Ba4 79.04(10) 2_546 3_566 ?
S2 Fe1 Ba4 62.30(9) 2_546 3_566 ?
S5 Fe1 Ba4 164.48(10) . 3_566 ?
S1 Fe1 Ba3 62.90(9) . . ?
S6 Fe1 Ba3 156.14(11) 2_546 . ?
S2 Fe1 Ba3 61.23(8) 2_546 . ?
S5 Fe1 Ba3 87.41(9) . . ?
Ba4 Fe1 Ba3 77.10(4) 3_566 . ?
S1 Fe1 Ba4 127.63(10) . 2_546 ?
S6 Fe1 Ba4 57.66(9) 2_546 2_546 ?
S2 Fe1 Ba4 123.68(9) 2_546 2_546 ?
S5 Fe1 Ba4 58.88(8) . 2_546 ?
Ba4 Fe1 Ba4 136.49(5) 3_566 2_546 ?
Ba3 Fe1 Ba4 146.14(5) . 2_546 ?
S1 Fe1 Ba1 55.51(8) . 1_545 ?
S6 Fe1 Ba1 113.15(10) 2_546 1_545 ?
S2 Fe1 Ba1 139.29(10) 2_546 1_545 ?
S5 Fe1 Ba1 56.18(8) . 1_545 ?
Ba4 Fe1 Ba1 120.45(5) 3_566 1_545 ?
Ba3 Fe1 Ba1 79.27(4) . 1_545 ?
Ba4 Fe1 Ba1 83.79(4) 2_546 1_545 ?
S1 Fe1 Ba2 141.00(10) . . ?
S6 Fe1 Ba2 112.63(10) 2_546 . ?
S2 Fe1 Ba2 56.49(8) 2_546 . ?
S5 Fe1 Ba2 56.49(8) . . ?
Ba4 Fe1 Ba2 118.46(5) 3_566 . ?
Ba3 Fe1 Ba2 79.58(4) . . ?
Ba4 Fe1 Ba2 78.83(3) 2_546 . ?
Ba1 Fe1 Ba2 109.58(4) 1_545 . ?
S1 Fe1 Ba2 55.35(8) . 2_546 ?
S6 Fe1 Ba2 54.16(9) 2_546 2_546 ?
S2 Fe1 Ba2 136.87(10) 2_546 2_546 ?
S5 Fe1 Ba2 113.77(9) . 2_546 ?
Ba4 Fe1 Ba2 75.30(4) 3_566 2_546 ?
Ba3 Fe1 Ba2 118.18(4) . 2_546 ?
Ba4 Fe1 Ba2 81.99(4) 2_546 2_546 ?
Ba1 Fe1 Ba2 69.52(3) 1_545 2_546 ?
Ba2 Fe1 Ba2 160.75(5) . 2_546 ?
Cu2 Cu1 S4 81.2(12) . 3_666 ?
Cu2 Cu1 S3 80.2(12) . 3_666 ?
S4 Cu1 S3 116.07(13) 3_666 3_666 ?
Cu2 Cu1 S5 137.3(12) . . ?
S4 Cu1 S5 116.96(14) 3_666 . ?
S3 Cu1 S5 117.87(14) 3_666 . ?
Cu2 Cu1 Ba3 125.2(12) . . ?
S4 Cu1 Ba3 71.73(9) 3_666 . ?
S3 Cu1 Ba3 71.08(9) 3_666 . ?
S5 Cu1 Ba3 97.48(11) . . ?
Cu2 Cu1 Ba4 48.4(12) . 3_666 ?
S4 Cu1 Ba4 61.52(9) 3_666 3_666 ?
S3 Cu1 Ba4 60.54(9) 3_666 3_666 ?
S5 Cu1 Ba4 174.25(12) . 3_666 ?
Ba3 Cu1 Ba4 76.77(4) . 3_666 ?
Cu2 Cu1 Ba2 114.3(12) . . ?
S4 Cu1 Ba2 160.11(12) 3_666 . ?
S3 Cu1 Ba2 58.12(8) 3_666 . ?
S5 Cu1 Ba2 60.86(9) . . ?
Ba3 Cu1 Ba2 88.70(6) . . ?
Ba4 Cu1 Ba2 118.42(5) 3_666 . ?
Cu2 Cu1 Ba1 116.4(12) . 1_545 ?
S4 Cu1 Ba1 57.80(9) 3_666 1_545 ?
S3 Cu1 Ba1 158.62(12) 3_666 1_545 ?
S5 Cu1 Ba1 59.94(9) . 1_545 ?
Ba3 Cu1 Ba1 87.86(5) . 1_545 ?
Ba4 Cu1 Ba1 119.21(5) 3_666 1_545 ?
Ba2 Cu1 Ba1 119.59(6) . 1_545 ?
Cu2 Cu1 Ba3 76.0(12) . 4_666 ?
S4 Cu1 Ba3 116.61(10) 3_666 4_666 ?
S3 Cu1 Ba3 116.88(10) 3_666 4_666 ?
S5 Cu1 Ba3 61.33(8) . 4_666 ?
Ba3 Cu1 Ba3 158.80(8) . 4_666 ?
Ba4 Cu1 Ba3 124.42(7) 3_666 4_666 ?
Ba2 Cu1 Ba3 80.62(4) . 4_666 ?
Ba1 Cu1 Ba3 81.70(4) 1_545 4_666 ?
Cu1 Cu2 S3 77.6(13) . 3_666 ?
Cu1 Cu2 S4 76.7(13) . 3_666 ?
S3 Cu2 S4 113.9(8) 3_666 3_666 ?
Cu1 Cu2 S6 152.7(15) . 2_646 ?
S3 Cu2 S6 116.9(9) 3_666 2_646 ?
S4 Cu2 S6 113.5(9) 3_666 2_646 ?
Cu1 Cu2 Ba4 119.0(14) . 3_666 ?
S3 Cu2 Ba4 70.4(5) 3_666 3_666 ?
S4 Cu2 Ba4 71.4(5) 3_666 3_666 ?
S6 Cu2 Ba4 88.2(7) 2_646 3_666 ?
Cu1 Cu2 Ba3 90.2(12) . 4_666 ?
S3 Cu2 Ba3 120.3(6) 3_666 4_666 ?
S4 Cu2 Ba3 119.5(7) 3_666 4_666 ?
S6 Cu2 Ba3 62.6(4) 2_646 4_666 ?
Ba4 Cu2 Ba3 150.8(9) 3_666 4_666 ?
Cu1 Cu2 Ba1 121.1(14) . 2_646 ?
S3 Cu2 Ba1 60.2(4) 3_666 2_646 ?
S4 Cu2 Ba1 155.7(9) 3_666 2_646 ?
S6 Cu2 Ba1 59.3(5) 2_646 2_646 ?
Ba4 Cu2 Ba1 84.9(5) 3_666 2_646 ?
Ba3 Cu2 Ba1 79.3(4) 4_666 2_646 ?
Cu1 Cu2 Ba2 118.6(14) . 2_646 ?
S3 Cu2 Ba2 155.1(8) 3_666 2_646 ?
S4 Cu2 Ba2 57.8(4) 3_666 2_646 ?
S6 Cu2 Ba2 57.9(4) 2_646 2_646 ?
Ba4 Cu2 Ba2 84.8(5) 3_666 2_646 ?
Ba3 Cu2 Ba2 80.5(4) 4_666 2_646 ?
Ba1 Cu2 Ba2 116.4(7) 2_646 2_646 ?
Cu1 Cu2 Ba3 43.9(10) . . ?
S3 Cu2 Ba3 59.4(5) 3_666 . ?
S4 Cu2 Ba3 59.9(5) 3_666 . ?
S6 Cu2 Ba3 163.2(8) 2_646 . ?
Ba4 Cu2 Ba3 75.1(4) 3_666 . ?
Ba3 Cu2 Ba3 134.1(7) 4_666 . ?
Ba1 Cu2 Ba3 119.6(5) 2_646 . ?
Ba2 Cu2 Ba3 117.6(5) 2_646 . ?
Fe1 S1 Ba1 88.31(10) . 1_545 ?
Fe1 S1 Ba2 88.88(10) . 2_546 ?
Ba1 S1 Ba2 87.61(8) 1_545 2_546 ?
Fe1 S1 Ba2 169.85(13) . 4_565 ?
Ba1 S1 Ba2 99.57(8) 1_545 4_565 ?
Ba2 S1 Ba2 97.78(8) 2_546 4_565 ?
Fe1 S1 Ba3 79.44(10) . . ?
Ba1 S1 Ba3 95.20(8) 1_545 . ?
Ba2 S1 Ba3 167.87(10) 2_546 . ?
Ba2 S1 Ba3 93.39(7) 4_565 . ?
Fe1 S1 Ba4 76.51(9) . 3_566 ?
Ba1 S1 Ba4 164.45(10) 1_545 3_566 ?
Ba2 S1 Ba4 88.71(8) 2_546 3_566 ?
Ba2 S1 Ba4 95.90(8) 4_565 3_566 ?
Ba3 S1 Ba4 85.45(7) . 3_566 ?
Fe1 S2 Ba4 78.57(9) 2_556 4_676 ?
Fe1 S2 Ba2 87.40(10) 2_556 2_556 ?
Ba4 S2 Ba2 164.47(11) 4_676 2_556 ?
Fe1 S2 Ba3 80.65(10) 2_556 2_556 ?
Ba4 S2 Ba3 88.19(8) 4_676 2_556 ?
Ba2 S2 Ba3 96.14(8) 2_556 2_556 ?
Fe1 S2 Ba1 87.33(10) 2_556 . ?
Ba4 S2 Ba1 88.03(8) 4_676 . ?
Ba2 S2 Ba1 84.66(7) 2_556 . ?
Ba3 S2 Ba1 167.89(11) 2_556 . ?
Fe1 S2 Ba4 170.33(13) 2_556 2_556 ?
Ba4 S2 Ba4 95.08(8) 4_676 2_556 ?
Ba2 S2 Ba4 99.65(8) 2_556 2_556 ?
Ba3 S2 Ba4 91.95(8) 2_556 2_556 ?
Ba1 S2 Ba4 99.84(8) . 2_556 ?
Cu1 S3 Cu2 22.2(6) 3_666 3_666 ?
Cu1 S3 Ba3 162.59(14) 3_666 . ?
Cu2 S3 Ba3 164.9(5) 3_666 . ?
Cu1 S3 Ba2 83.33(10) 3_666 3_666 ?
Cu2 S3 Ba2 96.7(5) 3_666 3_666 ?
Ba3 S3 Ba2 98.45(9) . 3_666 ?
Cu1 S3 Ba4 80.00(10) 3_666 . ?
Cu2 S3 Ba4 65.7(5) 3_666 . ?
Ba3 S3 Ba4 99.19(8) . . ?
Ba2 S3 Ba4 162.35(11) 3_666 . ?
Cu1 S3 Ba1 97.43(11) 3_666 4_575 ?
Cu2 S3 Ba1 81.0(6) 3_666 4_575 ?
Ba3 S3 Ba1 99.97(9) . 4_575 ?
Ba2 S3 Ba1 85.19(7) 3_666 4_575 ?
Ba4 S3 Ba1 91.23(8) . 4_575 ?
Cu1 S3 Ba3 67.94(9) 3_666 3_666 ?
Cu2 S3 Ba3 83.6(6) 3_666 3_666 ?
Ba3 S3 Ba3 94.68(8) . 3_666 ?
Ba2 S3 Ba3 97.27(8) 3_666 3_666 ?
Ba4 S3 Ba3 81.83(7) . 3_666 ?
Ba1 S3 Ba3 164.63(11) 4_575 3_666 ?
Cu1 S4 Cu2 22.2(6) 3_666 3_666 ?
Cu1 S4 Ba1 83.83(10) 3_666 3_676 ?
Cu2 S4 Ba1 97.9(5) 3_666 3_676 ?
Cu1 S4 Ba2 99.71(11) 3_666 4_575 ?
Cu2 S4 Ba2 83.5(6) 3_666 4_575 ?
Ba1 S4 Ba2 86.65(8) 3_676 4_575 ?
Cu1 S4 Ba1 158.38(14) 3_666 . ?
Cu2 S4 Ba1 162.6(5) 3_666 . ?
Ba1 S4 Ba1 99.02(9) 3_676 . ?
Ba2 S4 Ba1 101.85(9) 4_575 . ?
Cu1 S4 Ba4 79.34(10) 3_666 . ?
Cu2 S4 Ba4 64.9(5) 3_666 . ?
Ba1 S4 Ba4 162.75(11) 3_676 . ?
Ba2 S4 Ba4 92.42(8) 4_575 . ?
Ba1 S4 Ba4 98.03(8) . . ?
Cu1 S4 Ba3 67.62(9) 3_666 3_666 ?
Cu2 S4 Ba3 83.1(6) 3_666 3_666 ?
Ba1 S4 Ba3 96.18(8) 3_676 3_666 ?
Ba2 S4 Ba3 166.52(11) 4_575 3_666 ?
Ba1 S4 Ba3 90.76(8) . 3_666 ?
Ba4 S4 Ba3 80.97(7) . 3_666 ?
Fe1 S5 Cu1 109.10(13) . . ?
Fe1 S5 Ba1 87.22(10) . 1_545 ?
Cu1 S5 Ba1 80.96(9) . 1_545 ?
Fe1 S5 Ba2 87.24(10) . . ?
Cu1 S5 Ba2 80.14(10) . . ?
Ba1 S5 Ba2 157.34(10) 1_545 . ?
Fe1 S5 Ba4 83.95(10) . 2_546 ?
Cu1 S5 Ba4 166.36(13) . 2_546 ?
Ba1 S5 Ba4 104.21(9) 1_545 2_546 ?
Ba2 S5 Ba4 97.03(8) . 2_546 ?
Fe1 S5 Ba3 170.43(13) . 4_666 ?
Cu1 S5 Ba3 80.41(10) . 4_666 ?
Ba1 S5 Ba3 95.57(8) 1_545 4_666 ?
Ba2 S5 Ba3 93.51(8) . 4_666 ?
Ba4 S5 Ba3 86.49(7) 2_546 4_666 ?
Fe1 S6 Cu2 117.5(5) 2_556 2_656 ?
Fe1 S6 Ba2 89.87(11) 2_556 . ?
Cu2 S6 Ba2 81.0(4) 2_656 . ?
Fe1 S6 Ba1 90.50(11) 2_556 . ?
Cu2 S6 Ba1 79.4(4) 2_656 . ?
Ba2 S6 Ba1 158.12(12) . . ?
Fe1 S6 Ba4 85.34(11) 2_556 . ?
Cu2 S6 Ba4 156.8(5) 2_656 . ?
Ba2 S6 Ba4 104.64(9) . . ?
Ba1 S6 Ba4 97.20(9) . . ?
Fe1 S6 Ba3 166.35(15) 2_556 3_666 ?
Cu2 S6 Ba3 76.1(5) 2_656 3_666 ?
Ba2 S6 Ba3 93.67(8) . 3_666 ?
Ba1 S6 Ba3 91.09(8) . 3_666 ?
Ba4 S6 Ba3 81.00(7) . 3_666 ?

loop_
_geom_bond_atom_site_label_1
_geom_bond_atom_site_label_2
_geom_bond_distance
_geom_bond_site_symmetry_2
_geom_bond_publ_flag
Ba1 S4 3.107(3) 3_676 ?
Ba1 S1 3.172(3) 1_565 ?
Ba1 S4 3.174(3) . ?
Ba1 S6 3.186(3) . ?
Ba1 S5 3.200(3) 1_565 ?
Ba1 S3 3.201(3) 4_676 ?
Ba1 S2 3.311(3) . ?
Ba1 Cu2 3.64(2) 2_656 ?
Ba1 Cu1 3.651(2) 1_565 ?
Ba1 Fe1 3.8467(18) 1_565 ?
Ba1 Ba2 4.2791(11) 2_656 ?
Ba1 Ba2 4.4089(11) 2_556 ?
Ba2 S3 3.121(3) 3_666 ?
Ba2 S4 3.129(3) 4_676 ?
Ba2 S6 3.150(3) . ?
Ba2 S1 3.197(3) 2_556 ?
Ba2 S2 3.236(3) 2_546 ?
Ba2 S1 3.236(3) 4_666 ?
Ba2 S5 3.236(3) . ?
Ba2 Cu1 3.650(2) . ?
Ba2 Cu2 3.67(2) 2_656 ?
Ba2 Fe1 3.8767(18) . ?
Ba2 Fe1 3.8858(18) 2_556 ?
Ba3 S3 3.087(3) . ?
Ba3 Cu1 3.236(2) . ?
Ba3 S2 3.247(3) 2_546 ?
Ba3 S6 3.294(3) 3_666 ?
Ba3 S3 3.303(3) 3_666 ?
Ba3 S5 3.303(3) 4_565 ?
Ba3 S1 3.310(3) . ?
Ba3 S4 3.323(3) 3_666 ?
Ba3 Cu2 3.602(18) 4_565 ?
Ba3 Fe1 3.6553(18) . ?
Ba3 Cu1 3.712(2) 4_565 ?
Ba3 Cu2 3.82(2) . ?
Ba4 Cu2 3.035(19) 3_666 ?
Ba4 S3 3.138(3) . ?
Ba4 S4 3.175(3) . ?
Ba4 S6 3.204(3) . ?
Ba4 S2 3.209(3) 4_575 ?
Ba4 S5 3.254(3) 2_556 ?
Ba4 S1 3.311(3) 3_566 ?
Ba4 S2 3.345(3) 2_546 ?
Ba4 Cu1 3.550(2) 3_666 ?
Ba4 Fe1 3.5521(18) 3_566 ?
Ba4 Fe1 3.7794(18) 2_556 ?
Fe1 S1 2.272(3) . ?
Fe1 S6 2.282(4) 2_546 ?
Fe1 S2 2.287(3) 2_546 ?
Fe1 S5 2.296(3) . ?
Cu1 Cu2 0.88(3) . ?
Cu1 S4 2.280(3) 3_666 ?
Cu1 S3 2.290(4) 3_666 ?
Cu1 S5 2.332(4) . ?
Cu2 S3 2.311(19) 3_666 ?
Cu2 S4 2.315(19) 3_666 ?
Cu2 S6 2.45(3) 2_646 ?

loop_
_geom_torsion_atom_site_label_1
_geom_torsion_atom_site_label_2
_geom_torsion_atom_site_label_3
_geom_torsion_atom_site_label_4
_geom_torsion
_geom_torsion_site_symmetry_1
_geom_torsion_site_symmetry_2
_geom_torsion_site_symmetry_3
_geom_torsion_site_symmetry_4
_geom_torsion_publ_flag
S4 Cu1 Cu2 S3 118.6(3) 3_666 . . 3_666 ?
S5 Cu1 Cu2 S3 -120.9(13) . . . 3_666 ?
Ba3 Cu1 Cu2 S3 58.4(10) . . . 3_666 ?
Ba4 Cu1 Cu2 S3 59.0(10) 3_666 . . 3_666 ?
Ba2 Cu1 Cu2 S3 -48.3(7) . . . 3_666 ?
Ba1 Cu1 Cu2 S3 165.8(4) 1_545 . . 3_666 ?
Ba3 Cu1 Cu2 S3 -121.0(4) 4_666 . . 3_666 ?
S3 Cu1 Cu2 S4 -118.6(3) 3_666 . . 3_666 ?
S5 Cu1 Cu2 S4 120.6(13) . . . 3_666 ?
Ba3 Cu1 Cu2 S4 -60.2(10) . . . 3_666 ?
Ba4 Cu1 Cu2 S4 -59.5(10) 3_666 . . 3_666 ?
Ba2 Cu1 Cu2 S4 -166.8(4) . . . 3_666 ?
Ba1 Cu1 Cu2 S4 47.2(7) 1_545 . . 3_666 ?
Ba3 Cu1 Cu2 S4 120.4(4) 4_666 . . 3_666 ?
S4 Cu1 Cu2 S6 -116(3) 3_666 . . 2_646 ?
S3 Cu1 Cu2 S6 126(3) 3_666 . . 2_646 ?
S5 Cu1 Cu2 S6 5(5) . . . 2_646 ?
Ba3 Cu1 Cu2 S6 -176(2) . . . 2_646 ?
Ba4 Cu1 Cu2 S6 -175(4) 3_666 . . 2_646 ?
Ba2 Cu1 Cu2 S6 77(3) . . . 2_646 ?
Ba1 Cu1 Cu2 S6 -69(4) 1_545 . . 2_646 ?
Ba3 Cu1 Cu2 S6 5(3) 4_666 . . 2_646 ?
S4 Cu1 Cu2 Ba4 59.5(10) 3_666 . . 3_666 ?
S3 Cu1 Cu2 Ba4 -59.0(10) 3_666 . . 3_666 ?
S5 Cu1 Cu2 Ba4 -179.9(3) . . . 3_666 ?
Ba3 Cu1 Cu2 Ba4 -0.6(19) . . . 3_666 ?
Ba2 Cu1 Cu2 Ba4 -107.3(10) . . . 3_666 ?
Ba1 Cu1 Cu2 Ba4 106.7(11) 1_545 . . 3_666 ?
Ba3 Cu1 Cu2 Ba4 179.9(14) 4_666 . . 3_666 ?
S4 Cu1 Cu2 Ba3 -120.4(4) 3_666 . . 4_666 ?
S3 Cu1 Cu2 Ba3 121.0(4) 3_666 . . 4_666 ?
S5 Cu1 Cu2 Ba3 0.2(16) . . . 4_666 ?
Ba3 Cu1 Cu2 Ba3 179.5(6) . . . 4_666 ?
Ba4 Cu1 Cu2 Ba3 -179.9(14) 3_666 . . 4_666 ?
Ba2 Cu1 Cu2 Ba3 72.8(7) . . . 4_666 ?
Ba1 Cu1 Cu2 Ba3 -73.2(7) 1_545 . . 4_666 ?
S4 Cu1 Cu2 Ba1 162.0(12) 3_666 . . 2_646 ?
S3 Cu1 Cu2 Ba1 43.4(9) 3_666 . . 2_646 ?
S5 Cu1 Cu2 Ba1 -77.5(19) . . . 2_646 ?
Ba3 Cu1 Cu2 Ba1 101.8(12) . . . 2_646 ?
Ba4 Cu1 Cu2 Ba1 102.4(17) 3_666 . . 2_646 ?
Ba2 Cu1 Cu2 Ba1 -4.9(16) . . . 2_646 ?
Ba1 Cu1 Cu2 Ba1 -150.8(6) 1_545 . . 2_646 ?
Ba3 Cu1 Cu2 Ba1 -77.7(10) 4_666 . . 2_646 ?
S4 Cu1 Cu2 Ba2 -41.1(8) 3_666 . . 2_646 ?
S3 Cu1 Cu2 Ba2 -159.7(11) 3_666 . . 2_646 ?
S5 Cu1 Cu2 Ba2 79.4(17) . . . 2_646 ?
Ba3 Cu1 Cu2 Ba2 -101.3(12) . . . 2_646 ?
Ba4 Cu1 Cu2 Ba2 -100.7(15) 3_666 . . 2_646 ?
Ba2 Cu1 Cu2 Ba2 152.0(5) . . . 2_646 ?
Ba1 Cu1 Cu2 Ba2 6.1(15) 1_545 . . 2_646 ?
Ba3 Cu1 Cu2 Ba2 79.3(9) 4_666 . . 2_646 ?
S4 Cu1 Cu2 Ba3 60.2(10) 3_666 . . . ?
S3 Cu1 Cu2 Ba3 -58.4(10) 3_666 . . . ?
S5 Cu1 Cu2 Ba3 -179(2) . . . . ?
Ba4 Cu1 Cu2 Ba3 0.6(19) 3_666 . . . ?
Ba2 Cu1 Cu2 Ba3 -106.7(12) . . . . ?
Ba1 Cu1 Cu2 Ba3 107.4(12) 1_545 . . . ?
Ba3 Cu1 Cu2 Ba3 -179.5(6) 4_666 . . . ?
